data_7023247
loop_
_publ_author_name
'Recatal\'a, David'
'Gushchin, Artem L.'
'Llusar, Rosa'
'Galindo, F.'
'Brylev, Konstantin A.'
'Ryzhikov, Maxim R.'
'Kitamura, Noboru'

_publ_section_title
;
 Dithiolene dimetallic molybdenum(V) complexes displaying intraligand
 charge transfer (ILCT) emission.
;
_journal_issue 36
_journal_name_full 'Dalton transactions (Cambridge, England : 2003)'
_journal_page_first 12947
_journal_page_last 12955
_journal_paper_doi 10.1039/c3dt51102b
_journal_volume 42
_journal_year 2013
_chemical_absolute_configuration ad
_chemical_formula_moiety 'C16 H14 N2 S4 Sn, C4 O'
_chemical_formula_sum 'C20 H15 N2 O S4 Sn'
_chemical_formula_weight 546.27
_space_group_crystal_system monoclinic
_space_group_IT_number 4
_space_group_name_Hall 'P 2yb'
_space_group_name_H-M_alt 'P 1 21 1'
_symmetry_space_group_name_Hall 'P 2yb'
_symmetry_space_group_name_H-M 'P 1 21 1'
_atom_sites_solution_hydrogens geom
_atom_sites_solution_primary iterative
_atom_sites_solution_secondary difmap
_audit_creation_date 2013-04-24
_audit_creation_method
;
Olex2 1.2
(compiled 2012.05.09 svn.r2324, GUI svn.r4230)
;
_cell_angle_alpha 90.00
_cell_angle_beta 93.706(2)
_cell_angle_gamma 90.00
_cell_formula_units_Z 2
_cell_length_a 6.90185(15)
_cell_length_b 15.7670(4)
_cell_length_c 10.3916(3)
_cell_measurement_reflns_used 7089
_cell_measurement_temperature 199.95(10)
_cell_measurement_theta_max 28.8509
_cell_measurement_theta_min 2.9514
_cell_volume 1128.46(5)
_computing_cell_refinement
;
CrysAlisPro, Agilent Technologies,
Version 1.171.35.19 (release 27-10-2011 CrysAlis171 .NET)
(compiled Oct 27 2011,15:02:11)
;
_computing_data_collection
;
CrysAlisPro, Agilent Technologies,
Version 1.171.35.19 (release 27-10-2011 CrysAlis171 .NET)
(compiled Oct 27 2011,15:02:11)
;
_computing_data_reduction
;
CrysAlisPro, Agilent Technologies,
Version 1.171.35.19 (release 27-10-2011 CrysAlis171 .NET)
(compiled Oct 27 2011,15:02:11)
;
_computing_molecular_graphics
;
O. V. Dolomanov, L. J. Bourhis, R. J. Gildea, J. A. K. Howard and H. Puschmann,
OLEX2: a complete structure solution, refinement and analysis program.
J. Appl. Cryst. (2009). 42, 339-341.
;
_computing_publication_material
;
O. V. Dolomanov, L. J. Bourhis, R. J. Gildea, J. A. K. Howard and H. Puschmann,
OLEX2: a complete structure solution, refinement and analysis program.
J. Appl. Cryst. (2009). 42, 339-341.
;
_computing_structure_refinement
;
SHELXL, G.M. Sheldrick, Acta Cryst.
(2008). A64, 112-122
;
_computing_structure_solution 'SUPERFLIP, J. Appl. Cryst. (2007) 40, 786-790'
_diffrn_ambient_temperature 199.95(10)
_diffrn_detector_area_resol_mean 10.4051
_diffrn_measured_fraction_theta_full 0.999
_diffrn_measured_fraction_theta_max 0.929
_diffrn_measurement_details
;
1 omega -55.00 48.00 0.5000 2.0000
omega____ theta____ kappa____ phi______ frames
- 16.5978 -57.0000 0.0000 206

2 omega -73.00 44.00 0.5000 2.0000
omega____ theta____ kappa____ phi______ frames
- 16.5978 -77.0000 120.0000 234

3 omega 35.00 80.00 0.5000 2.0000
omega____ theta____ kappa____ phi______ frames
- -15.9728 178.0000 0.0000 90

4 omega 35.00 113.00 0.5000 2.0000
omega____ theta____ kappa____ phi______ frames
- 16.5978 178.0000 -30.0000 156

5 omega -21.00 28.00 0.5000 2.0000
omega____ theta____ kappa____ phi______ frames
- 16.5978 38.0000 0.0000 98

6 omega -20.00 101.00 0.5000 2.0000
omega____ theta____ kappa____ phi______ frames
- 16.5978 57.0000 120.0000 242
;
_diffrn_measurement_device_type 'SuperNova, Dual, Cu at zero, Atlas'
_diffrn_measurement_method '\w scans'
_diffrn_orient_matrix_UB_11 -0.0103943000
_diffrn_orient_matrix_UB_12 -0.0010617000
_diffrn_orient_matrix_UB_13 -0.0683590000
_diffrn_orient_matrix_UB_21 -0.1001395000
_diffrn_orient_matrix_UB_22 0.0095206000
_diffrn_orient_matrix_UB_23 0.0021412000
_diffrn_orient_matrix_UB_31 0.0214508000
_diffrn_orient_matrix_UB_32 0.0439525000
_diffrn_orient_matrix_UB_33 -0.0020168000
_diffrn_radiation_monochromator mirror
_diffrn_radiation_type 'Mo K\a'
_diffrn_radiation_wavelength 0.7107
_diffrn_reflns_av_R_equivalents 0.0316
_diffrn_reflns_av_unetI/netI 0.0417
_diffrn_reflns_limit_h_max 9
_diffrn_reflns_limit_h_min -9
_diffrn_reflns_limit_k_max 21
_diffrn_reflns_limit_k_min -21
_diffrn_reflns_limit_l_max 12
_diffrn_reflns_limit_l_min -13
_diffrn_reflns_number 12798
_diffrn_reflns_theta_full 25.00
_diffrn_reflns_theta_max 28.91
_diffrn_reflns_theta_min 2.96
_diffrn_source 'SuperNova (Mo) X-ray Source'
_diffrn_source_current n/a
_diffrn_source_voltage n/a
_exptl_absorpt_coefficient_mu 1.515
_exptl_absorpt_correction_T_max 1.00000
_exptl_absorpt_correction_T_min 0.70123
_exptl_absorpt_correction_type multi-scan
_exptl_absorpt_process_details
;
CrysAlisPro, Agilent Technologies,
Version 1.171.35.19 (release 27-10-2011 CrysAlis171 .NET)
(compiled Oct 27 2011,15:02:11)
Empirical absorption correction using spherical harmonics,
implemented in SCALE3 ABSPACK scaling algorithm.
;
_exptl_crystal_density_diffrn 1.608
_exptl_crystal_density_method 'not measured'
_exptl_crystal_F_000 542
_exptl_crystal_size_max 0.429
_exptl_crystal_size_mid 0.196
_exptl_crystal_size_min 0.085
_refine_diff_density_max 0.660
_refine_diff_density_min -0.818
_refine_diff_density_rms 0.074
_refine_ls_abs_structure_details 'Flack H D (1983), Acta Cryst. A39, 876-881'
_refine_ls_abs_structure_Flack -0.058(18)
_refine_ls_extinction_method none
_refine_ls_goodness_of_fit_ref 1.072
_refine_ls_hydrogen_treatment constr
_refine_ls_matrix_type full
_refine_ls_number_parameters 264
_refine_ls_number_reflns 5281
_refine_ls_number_restraints 1
_refine_ls_restrained_S_all 1.072
_refine_ls_R_factor_all 0.0406
_refine_ls_R_factor_gt 0.0338
_refine_ls_shift/su_max 0.015
_refine_ls_shift/su_mean 0.001
_refine_ls_structure_factor_coef Fsqd
_refine_ls_weighting_details 'calc w=1/[\s^2^(Fo^2^)+(0.0386P)^2^+0.0089P] where P=(Fo^2^+2Fc^2^)/3'
_refine_ls_weighting_scheme calc
_refine_ls_wR_factor_gt 0.0729
_refine_ls_wR_factor_ref 0.0791
_reflns_number_gt 4811
_reflns_number_total 5281
_reflns_threshold_expression >2sigma(I)
_cod_data_source_file c3dt51102b.txt
_cod_data_source_block exp_458
_cod_database_code 7023247
_chemical_oxdiff_formula 'C16 H14 N2 S4 Sn'
_reflns_odcompleteness_completeness 99.83
_reflns_odcompleteness_iscentric 1
_reflns_odcompleteness_theta 26.32
_olex2_refinement_description
;
1. Fixed Uiso
At 1.2 times of:
H13 of C13, H16 of C16, H11 of C11, H15 of C15, H14 of C14, H8 of C8, H10
of C10, H9 of C9
At 1.5 times of:
{H2A,H2B,H2C} of C2, {H1A,H1B,H1C} of C1
2. Others
Fixed Sof: O1(0.614) O2(0.386)
3.a Aromatic/amide H refined with riding coordinates:
C13(H13), C16(H16), C11(H11), C15(H15), C14(H14), C8(H8), C10(H10), C9(H9)
3.b Idealised Me refined as rotating group:
C2(H2A,H2B,H2C), C1(H1A,H1B,H1C)
;

loop_
_space_group_symop_id
_space_group_symop_operation_xyz
1 'x, y, z'
2 '-x, y+1/2, -z'

loop_
_atom_site_label
_atom_site_type_symbol
_atom_site_fract_x
_atom_site_fract_y
_atom_site_fract_z
_atom_site_U_iso_or_equiv
_atom_site_adp_type
_atom_site_occupancy
_atom_site_symmetry_multiplicity
_atom_site_calc_flag
_atom_site_refinement_flags
_atom_site_disorder_assembly
_atom_site_disorder_group
Sn1 Sn 0.22756(3) 0.286370(15) 0.29108(3) 0.03951(9) Uani 1 1 d . . .
S3 S 0.59409(13) 0.43661(6) 0.64024(9) 0.0310(2) Uani 1 1 d . . .
S4 S 0.72441(14) 0.50267(6) 0.39612(10) 0.0336(2) Uani 1 1 d . . .
S2 S 0.42153(16) 0.41377(7) 0.22947(10) 0.0380(2) Uani 1 1 d . . .
S1 S 0.27199(15) 0.33481(7) 0.51615(11) 0.0373(2) Uani 1 1 d . . .
C3 C 0.4703(5) 0.4019(2) 0.4959(4) 0.0293(8) Uani 1 1 d . . .
C4 C 0.5257(5) 0.4323(2) 0.3848(3) 0.0290(8) Uani 1 1 d . . .
C5 C 0.7624(5) 0.5001(2) 0.5649(4) 0.0271(8) Uani 1 1 d . . .
N1 N 0.8179(5) 0.5019(2) 0.8344(3) 0.0399(8) Uani 1 1 d . . .
C2 C -0.0473(5) 0.3101(3) 0.1956(4) 0.0416(11) Uani 1 1 d . . .
H2A H -0.1296 0.3376 0.2538 0.062 Uiso 1 1 calc R . .
H2B H -0.1051 0.2574 0.1672 0.062 Uiso 1 1 calc R . .
H2C H -0.0318 0.3460 0.1224 0.062 Uiso 1 1 calc R . .
C6 C 0.9095(5) 0.5451(2) 0.6268(4) 0.0281(8) Uani 1 1 d . . .
C13 C 1.1487(5) 0.5677(3) 0.4585(5) 0.0384(10) Uani 1 1 d . . .
H13 H 1.1538 0.5094 0.4461 0.046 Uiso 1 1 calc R . .
C12 C 1.0304(5) 0.6013(2) 0.5490(4) 0.0299(8) Uani 1 1 d . . .
C7 C 0.9544(6) 0.5389(2) 0.7658(4) 0.0345(9) Uani 1 1 d . . .
N2 N 1.0214(4) 0.68573(19) 0.5698(3) 0.0293(7) Uani 1 1 d . . .
C16 C 1.1338(5) 0.7358(2) 0.5025(4) 0.0346(9) Uani 1 1 d . . .
H16 H 1.1312 0.7938 0.5182 0.042 Uiso 1 1 calc R . .
C11 C 0.8553(8) 0.4936(3) 0.9625(5) 0.0514(12) Uani 1 1 d . . .
H11 H 0.7619 0.4682 1.0104 0.062 Uiso 1 1 calc R . .
C15 C 1.2533(6) 0.7065(3) 0.4112(5) 0.0427(10) Uani 1 1 d . . .
H15 H 1.3290 0.7438 0.3666 0.051 Uiso 1 1 calc R . .
C14 C 1.2581(6) 0.6206(3) 0.3875(5) 0.0427(10) Uani 1 1 d . . .
H14 H 1.3340 0.5989 0.3245 0.051 Uiso 1 1 calc R . .
C8 C 1.1290(7) 0.5670(3) 0.8248(5) 0.0505(12) Uani 1 1 d . . .
H8 H 1.2214 0.5925 0.7762 0.061 Uiso 1 1 calc R . .
C10 C 1.0243(8) 0.5207(3) 1.0258(5) 0.0600(14) Uani 1 1 d . . .
H10 H 1.0437 0.5147 1.1148 0.072 Uiso 1 1 calc R . .
C1 C 0.4251(6) 0.1852(3) 0.2696(5) 0.0448(12) Uani 1 1 d . . .
H1A H 0.5437 0.2070 0.2390 0.067 Uiso 1 1 calc R . .
H1B H 0.3692 0.1449 0.2086 0.067 Uiso 1 1 calc R . .
H1C H 0.4519 0.1578 0.3513 0.067 Uiso 1 1 calc R . .
C9 C 1.1641(8) 0.5568(4) 0.9557(6) 0.0692(17) Uani 1 1 d . . .
H9 H 1.2815 0.5742 0.9961 0.083 Uiso 1 1 calc R . .
C19 C 0.448(3) 0.2057(9) 0.8727(12) 0.180(6) Uani 1 1 d . A .
C18 C 0.4659(18) 0.2873(10) 0.9414(11) 0.165(4) Uani 1 1 d . . .
O1 O 0.2741(10) 0.2865(6) 1.0074(6) 0.085(2) Uani 0.61 1 d P A 1
O2 O 0.301(3) 0.3330(9) 0.9001(13) 0.107(5) Uani 0.39 1 d P A 2
C20 C 0.229(3) 0.2037(8) 0.8230(10) 0.197(9) Uani 1 1 d . . .
C21 C 0.141(2) 0.2605(14) 0.8890(17) 0.262(11) Uani 1 1 d . A .

loop_
_atom_site_aniso_label
_atom_site_aniso_U_11
_atom_site_aniso_U_22
_atom_site_aniso_U_33
_atom_site_aniso_U_23
_atom_site_aniso_U_13
_atom_site_aniso_U_12
Sn1 0.02871(12) 0.02797(13) 0.05980(19) -0.01338(15) -0.01282(11) 0.00378(12)
S3 0.0303(5) 0.0259(5) 0.0362(5) 0.0018(4) -0.0026(4) -0.0083(4)
S4 0.0301(5) 0.0335(5) 0.0368(5) -0.0001(4) -0.0003(4) -0.0085(4)
S2 0.0407(5) 0.0346(6) 0.0375(6) -0.0039(5) -0.0067(4) -0.0051(5)
S1 0.0343(5) 0.0303(5) 0.0468(6) 0.0018(4) -0.0023(4) -0.0125(4)
C3 0.0270(17) 0.0212(19) 0.039(2) -0.0062(15) -0.0043(15) -0.0040(14)
C4 0.0275(17) 0.0264(19) 0.0321(19) -0.0030(16) -0.0050(14) -0.0022(15)
C5 0.0272(18) 0.0180(17) 0.035(2) 0.0021(15) -0.0032(15) -0.0004(15)
N1 0.0407(19) 0.038(2) 0.040(2) 0.0056(16) -0.0089(15) -0.0047(16)
C2 0.0257(17) 0.042(3) 0.055(3) 0.0121(19) -0.0108(17) -0.0016(16)
C6 0.0258(17) 0.0164(17) 0.042(2) 0.0018(15) -0.0009(15) 0.0009(14)
C13 0.0270(19) 0.0202(19) 0.068(3) -0.0052(19) 0.0050(19) 0.0005(16)
C12 0.0197(16) 0.0226(18) 0.046(2) 0.0012(16) -0.0075(15) -0.0026(14)
C7 0.0347(19) 0.0202(18) 0.047(2) 0.0024(17) -0.0100(17) -0.0017(16)
N2 0.0231(14) 0.0216(15) 0.0424(19) 0.0022(14) -0.0033(13) -0.0030(12)
C16 0.0281(18) 0.0209(19) 0.055(3) 0.0026(17) 0.0007(17) 0.0007(15)
C11 0.062(3) 0.043(3) 0.047(3) 0.015(2) -0.008(2) -0.002(2)
C15 0.033(2) 0.029(2) 0.067(3) 0.004(2) 0.007(2) -0.0060(17)
C14 0.030(2) 0.036(2) 0.063(3) -0.004(2) 0.0118(19) -0.0002(18)
C8 0.046(2) 0.048(3) 0.054(3) 0.011(2) -0.019(2) -0.014(2)
C10 0.076(4) 0.053(3) 0.047(3) 0.012(2) -0.030(3) -0.010(3)
C1 0.033(2) 0.033(2) 0.069(3) 0.001(2) 0.008(2) 0.0046(18)
C9 0.066(3) 0.071(4) 0.066(4) 0.018(3) -0.037(3) -0.021(3)
C19 0.278(16) 0.140(10) 0.119(8) -0.047(7) -0.006(10) 0.098(11)
C18 0.175(10) 0.165(10) 0.148(9) -0.046(11) -0.043(8) 0.019(12)
O1 0.085(4) 0.115(5) 0.054(3) -0.033(5) 0.005(3) -0.034(6)
O2 0.164(15) 0.083(8) 0.076(9) 0.014(7) 0.016(9) 0.013(10)
C20 0.40(3) 0.123(9) 0.069(6) -0.014(6) 0.038(10) -0.131(13)
C21 0.167(12) 0.35(2) 0.271(18) -0.209(19) 0.035(12) -0.117(15)

loop_
_atom_type_symbol
_atom_type_description
_atom_type_scat_dispersion_real
_atom_type_scat_dispersion_imag
_atom_type_scat_source
C C 0.0033 0.0016 'International Tables Vol C Tables 4.2.6.8 and 6.1.1.4'
H H 0.0000 0.0000 'International Tables Vol C Tables 4.2.6.8 and 6.1.1.4'
N N 0.0061 0.0033 'International Tables Vol C Tables 4.2.6.8 and 6.1.1.4'
O O 0.0106 0.0060 'International Tables Vol C Tables 4.2.6.8 and 6.1.1.4'
S S 0.1246 0.1234 'International Tables Vol C Tables 4.2.6.8 and 6.1.1.4'
Sn Sn -0.6537 1.4246 'International Tables Vol C Tables 4.2.6.8 and 6.1.1.4'

loop_
_geom_angle_atom_site_label_1
_geom_angle_atom_site_label_2
_geom_angle_atom_site_label_3
_geom_angle
S1 Sn1 S2 87.62(3)
C2 Sn1 S2 102.41(11)
C2 Sn1 S1 116.34(13)
C2 Sn1 C1 130.28(19)
C1 Sn1 S2 102.55(12)
C1 Sn1 S1 107.00(15)
C5 S3 C3 95.48(18)
C5 S4 C4 96.73(18)
C4 S2 Sn1 95.28(13)
C3 S1 Sn1 97.11(13)
S1 C3 S3 115.1(2)
C4 C3 S3 118.4(3)
C4 C3 S1 126.3(3)
S2 C4 S4 116.0(2)
C3 C4 S4 115.8(3)
C3 C4 S2 128.1(3)
S3 C5 S4 113.5(2)
C6 C5 S3 125.4(3)
C6 C5 S4 121.1(3)
C11 N1 C7 117.9(4)
C5 C6 C12 118.6(3)
C5 C6 C7 122.3(3)
C7 C6 C12 119.1(3)
C14 C13 C12 120.0(4)
C13 C12 C6 121.0(3)
N2 C12 C6 117.7(3)
N2 C12 C13 121.3(4)
N1 C7 C6 116.1(3)
N1 C7 C8 121.3(4)
C8 C7 C6 122.5(4)
C16 N2 C12 117.6(3)
N2 C16 C15 123.8(4)
N1 C11 C10 123.2(5)
C16 C15 C14 118.4(4)
C13 C14 C15 118.7(4)
C9 C8 C7 119.5(5)
C11 C10 C9 118.7(4)
C10 C9 C8 119.3(5)
C18 C19 C20 103.2(10)
C19 C18 O1 99.3(12)
O2 C18 C19 105.1(11)
O2 C18 O1 55.1(8)
C18 O1 C21 97.6(7)
C18 O2 C21 101.5(13)
C21 C20 C19 106.4(11)
O1 C21 O2 51.4(6)
C20 C21 O1 109.4(16)
C20 C21 O2 101.0(12)

loop_
_geom_bond_atom_site_label_1
_geom_bond_atom_site_label_2
_geom_bond_distance
Sn1 S2 2.5196(12)
Sn1 S1 2.4607(11)
Sn1 C2 2.116(4)
Sn1 C1 2.120(4)
S3 C3 1.764(4)
S3 C5 1.756(4)
S4 C4 1.762(4)
S4 C5 1.756(4)
S2 C4 1.749(4)
S1 C3 1.753(4)
C3 C4 1.329(5)
C5 C6 1.366(5)
N1 C7 1.350(5)
N1 C11 1.346(6)
C6 C12 1.491(5)
C6 C7 1.461(5)
C13 C12 1.389(6)
C13 C14 1.371(6)
C12 N2 1.351(5)
C7 C8 1.389(6)
N2 C16 1.336(5)
C16 C15 1.376(6)
C11 C10 1.370(7)
C15 C14 1.377(6)
C8 C9 1.375(7)
C10 C9 1.370(8)
C19 C18 1.473(17)
C19 C20 1.57(2)
C18 O1 1.529(14)
C18 O2 1.391(18)
O1 C21 1.541(15)
O2 C21 1.59(2)
C20 C21 1.30(2)
